data_7202169
loop_
_publ_author_name
'Piotrkowska, Barbara'
'Wasilewska, Aleksandra'
'Gdaniec, Maria'
'Po\/lo\'nski, Tadeusz'

_publ_section_title
;
 Strong N--H&#x22EF;N hydrogen bonds and weak N--H&#x22EF;S &#xE001; C
 interactions in controlling the structure of the co-crystals of
 dithiooxamide with nitrogen heterocycles
;
_journal_issue 10
_journal_name_full CrystEngComm
_journal_page_first 1421
_journal_paper_doi 10.1039/b806061d
_journal_volume 10
_journal_year 2008
_chemical_formula_moiety 'C6 H12 N2, C2 H4 N2 S2'
_chemical_formula_sum 'C8 H16 N4 S2'
_chemical_formula_weight 232.37
_chemical_name_common '1,4-diazabicyclo(2.2.2)octane - dithiooxamide (1/1)'
_chemical_name_systematic
;
1,4-diazabicyclo[2.2.2]octane - dithiooxamide (1/1)
;
_space_group_IT_number 15
_symmetry_cell_setting monoclinic
_symmetry_space_group_name_Hall '-C 2yc'
_symmetry_space_group_name_H-M 'C 1 2/c 1'
_atom_sites_solution_hydrogens geom
_atom_sites_solution_primary direct
_atom_sites_solution_secondary difmap
_audit_creation_method SHELXL-97
_cell_angle_alpha 90.00
_cell_angle_beta 101.511(6)
_cell_angle_gamma 90.00
_cell_formula_units_Z 4
_cell_length_a 15.7292(7)
_cell_length_b 6.0827(3)
_cell_length_c 12.5292(7)
_cell_measurement_reflns_used 2454
_cell_measurement_temperature 294(2)
_cell_measurement_theta_max 27
_cell_measurement_theta_min 4.6
_cell_volume 1174.63(10)
_computing_cell_refinement
;
CrysAlis CCD
;
_computing_data_collection
;
CrysAlis CCD (Oxford Diffraction, 2006)
;
_computing_data_reduction
;
CrysAlis RED (Oxford Diffraction, 2006)
;
_computing_molecular_graphics
; Stereochemical Workstation (Siemens, 1989).
Mercury, Version 1.4
(Macrae et al., 2006)
;
_computing_publication_material SHELXL-97
_computing_structure_refinement 'SHELXL-97 (Sheldrick, 1997)'
_computing_structure_solution 'SHELXS-97 (Sheldrick, 1997)'
_diffrn_ambient_temperature 294(2)
_diffrn_measured_fraction_theta_full 0.995
_diffrn_measured_fraction_theta_max 0.995
_diffrn_measurement_device_type 'Kuma KM4CCD \k geometry'
_diffrn_measurement_method '\w scans'
_diffrn_radiation_monochromator graphite
_diffrn_radiation_source 'fine-focus sealed tube'
_diffrn_radiation_type MoK\a
_diffrn_radiation_wavelength 0.71073
_diffrn_reflns_av_R_equivalents 0.0113
_diffrn_reflns_av_sigmaI/netI 0.0119
_diffrn_reflns_limit_h_max 18
_diffrn_reflns_limit_h_min -20
_diffrn_reflns_limit_k_max 7
_diffrn_reflns_limit_k_min -7
_diffrn_reflns_limit_l_max 16
_diffrn_reflns_limit_l_min -15
_diffrn_reflns_number 5167
_diffrn_reflns_theta_full 27.10
_diffrn_reflns_theta_max 27.10
_diffrn_reflns_theta_min 4.64
_diffrn_standards_decay_% 0
_diffrn_standards_number 0
_exptl_absorpt_coefficient_mu 0.424
_exptl_absorpt_correction_T_max 0.905
_exptl_absorpt_correction_T_min 0.859
_exptl_absorpt_correction_type multi-scan
_exptl_absorpt_process_details 'Blessing (1995)'
_exptl_crystal_colour orange
_exptl_crystal_density_diffrn 1.314
_exptl_crystal_density_method 'not measured'
_exptl_crystal_description block
_exptl_crystal_F_000 496
_exptl_crystal_size_max 0.5
_exptl_crystal_size_mid 0.3
_exptl_crystal_size_min 0.3
_refine_diff_density_max 0.389
_refine_diff_density_min -0.390
_refine_diff_density_rms 0.056
_refine_ls_extinction_method none
_refine_ls_goodness_of_fit_ref 1.077
_refine_ls_hydrogen_treatment mixed
_refine_ls_matrix_type full
_refine_ls_number_parameters 72
_refine_ls_number_reflns 1285
_refine_ls_number_restraints 0
_refine_ls_restrained_S_all 1.077
_refine_ls_R_factor_all 0.0577
_refine_ls_R_factor_gt 0.0442
_refine_ls_shift/su_max 0.001
_refine_ls_shift/su_mean 0.000
_refine_ls_structure_factor_coef Fsqd
_refine_ls_weighting_details 'calc w=1/[\s^2^(Fo^2^)+(0.0570P)^2^+1.4584P] where P=(Fo^2^+2Fc^2^)/3'
_refine_ls_weighting_scheme calc
_refine_ls_wR_factor_gt 0.1139
_refine_ls_wR_factor_ref 0.1256
_reflns_number_gt 989
_reflns_number_total 1285
_reflns_threshold_expression I>2\s(I)
_cod_data_source_file b806061d.txt
_cod_data_source_block dtox-4rt
_cod_original_sg_symbol_H-M 'C 2/c'
_cod_database_code 7202169

loop_
_symmetry_equiv_pos_as_xyz
'x, y, z'
'-x, y, -z+1/2'
'x+1/2, y+1/2, z'
'-x+1/2, y+1/2, -z+1/2'
'-x, -y, -z'
'x, -y, z-1/2'
'-x+1/2, -y+1/2, -z'
'x+1/2, -y+1/2, z-1/2'

loop_
_atom_site_label
_atom_site_type_symbol
_atom_site_fract_x
_atom_site_fract_y
_atom_site_fract_z
_atom_site_U_iso_or_equiv
_atom_site_adp_type
_atom_site_occupancy
_atom_site_symmetry_multiplicity
_atom_site_calc_flag
_atom_site_refinement_flags
_atom_site_disorder_assembly
_atom_site_disorder_group
S1 S 0.33907(4) 0.01219(10) 0.95659(7) 0.0638(3) Uani 1 1 d . . .
C2 C 0.28686(11) 0.2458(3) 0.96782(14) 0.0316(4) Uani 1 1 d . . .
N3 N 0.30372(12) 0.4317(3) 0.92512(16) 0.0424(5) Uani 1 1 d . . .
H3A H 0.3455(19) 0.442(5) 0.887(2) 0.060(7) Uiso 1 1 d . . .
H3B H 0.2767(17) 0.537(4) 0.936(2) 0.049(7) Uiso 1 1 d . . .
N1A N 0.44174(11) 0.4682(3) 0.80859(14) 0.0393(4) Uani 1 1 d . . .
C1A C 0.52000(15) 0.3557(6) 0.86543(19) 0.0582(7) Uani 1 1 d . . .
H1A1 H 0.5053 0.2075 0.8840 0.070 Uiso 1 1 calc R . .
H1A2 H 0.5435 0.4329 0.9326 0.070 Uiso 1 1 calc R . .
C2A C 0.41123(14) 0.3464(5) 0.70655(18) 0.0556(7) Uani 1 1 d . . .
H2A1 H 0.3574 0.4102 0.6676 0.067 Uiso 1 1 calc R . .
H2A2 H 0.4001 0.1945 0.7230 0.067 Uiso 1 1 calc R . .
C3A C 0.4633(2) 0.6914(4) 0.7829(3) 0.0864(12) Uani 1 1 d . . .
H3A1 H 0.4817 0.7738 0.8498 0.104 Uiso 1 1 calc R . .
H3A2 H 0.4123 0.7627 0.7408 0.104 Uiso 1 1 calc R . .

loop_
_atom_site_aniso_label
_atom_site_aniso_U_11
_atom_site_aniso_U_22
_atom_site_aniso_U_33
_atom_site_aniso_U_23
_atom_site_aniso_U_13
_atom_site_aniso_U_12
S1 0.0641(5) 0.0381(4) 0.1082(6) 0.0130(3) 0.0625(4) 0.0149(3)
C2 0.0281(8) 0.0344(10) 0.0361(9) -0.0001(8) 0.0153(7) 0.0006(7)
N3 0.0436(10) 0.0356(10) 0.0579(11) 0.0068(8) 0.0336(9) 0.0049(8)
N1A 0.0409(9) 0.0390(10) 0.0455(10) 0.0031(7) 0.0267(8) 0.0028(7)
C1A 0.0431(11) 0.091(2) 0.0451(12) 0.0101(13) 0.0193(10) 0.0036(13)
C2A 0.0393(11) 0.0805(19) 0.0510(13) -0.0013(12) 0.0190(10) -0.0058(12)
C3A 0.118(3) 0.0360(13) 0.138(3) -0.0020(15) 0.105(2) 0.0026(15)

loop_
_atom_type_symbol
_atom_type_description
_atom_type_scat_dispersion_real
_atom_type_scat_dispersion_imag
_atom_type_scat_source
C C 0.0033 0.0016 'International Tables Vol C Tables 4.2.6.8 and 6.1.1.4'
H H 0.0000 0.0000 'International Tables Vol C Tables 4.2.6.8 and 6.1.1.4'
N N 0.0061 0.0033 'International Tables Vol C Tables 4.2.6.8 and 6.1.1.4'
S S 0.1246 0.1234 'International Tables Vol C Tables 4.2.6.8 and 6.1.1.4'

loop_
_geom_angle_atom_site_label_1
_geom_angle_atom_site_label_2
_geom_angle_atom_site_label_3
_geom_angle
_geom_angle_site_symmetry_1
_geom_angle_site_symmetry_3
_geom_angle_publ_flag
N3 C2 C2 115.0(2) . 7_557 ?
N3 C2 S1 124.33(14) . . ?
C2 C2 S1 120.65(18) 7_557 . ?
C2 N3 H3A 120.9(19) . . ?
C2 N3 H3B 118.1(19) . . ?
H3A N3 H3B 121(3) . . ?
C3A N1A C1A 109.6(2) . . ?
C3A N1A C2A 109.2(2) . . ?
C1A N1A C2A 106.51(19) . . ?
N1A C1A C2A 110.65(18) . 2_656 ?
N1A C1A H1A1 109.5 . . ?
C2A C1A H1A1 109.5 2_656 . ?
N1A C1A H1A2 109.5 . . ?
C2A C1A H1A2 109.5 2_656 . ?
H1A1 C1A H1A2 108.1 . . ?
N1A C2A C1A 110.15(19) . 2_656 ?
N1A C2A H2A1 109.6 . . ?
C1A C2A H2A1 109.6 2_656 . ?
N1A C2A H2A2 109.6 . . ?
C1A C2A H2A2 109.6 2_656 . ?
H2A1 C2A H2A2 108.1 . . ?
N1A C3A C3A 110.49(11) . 2_656 ?
N1A C3A H3A1 109.6 . . ?
C3A C3A H3A1 109.6 2_656 . ?
N1A C3A H3A2 109.6 . . ?
C3A C3A H3A2 109.6 2_656 . ?
H3A1 C3A H3A2 108.1 . . ?

loop_
_geom_bond_atom_site_label_1
_geom_bond_atom_site_label_2
_geom_bond_distance
_geom_bond_site_symmetry_2
_geom_bond_publ_flag
S1 C2 1.6610(19) . ?
C2 N3 1.301(3) . ?
C2 C2 1.540(3) 7_557 ?
N3 H3A 0.89(3) . ?
N3 H3B 0.80(3) . ?
N1A C3A 1.451(3) . ?
N1A C1A 1.463(3) . ?
N1A C2A 1.473(3) . ?
C1A C2A 1.541(3) 2_656 ?
C1A H1A1 0.9700 . ?
C1A H1A2 0.9700 . ?
C2A H2A1 0.9700 . ?
C2A H2A2 0.9700 . ?
C3A C3A 1.548(4) 2_656 ?
C3A H3A1 0.9700 . ?
C3A H3A2 0.9700 . ?

loop_
_geom_hbond_atom_site_label_D
_geom_hbond_atom_site_label_H
_geom_hbond_atom_site_label_A
_geom_hbond_distance_DH
_geom_hbond_distance_HA
_geom_hbond_distance_DA
_geom_hbond_angle_DHA
_geom_hbond_site_symmetry_A
N3 H3A N1A 0.89(3) 1.97(3) 2.856(2) 178(3) .
N3 H3B S1 0.80(3) 2.49(3) 2.9471(18) 118(2) 7_557
N3 H3B S1 0.80(3) 3.05(3) 3.584(2) 127(2) 1_565

loop_
_geom_torsion_atom_site_label_1
_geom_torsion_atom_site_label_2
_geom_torsion_atom_site_label_3
_geom_torsion_atom_site_label_4
_geom_torsion
_geom_torsion_site_symmetry_1
_geom_torsion_site_symmetry_2
_geom_torsion_site_symmetry_3
_geom_torsion_site_symmetry_4
_geom_torsion_publ_flag
C3A N1A C1A C2A -60.4(3) . . . 2_656 ?
C2A N1A C1A C2A 57.5(2) . . . 2_656 ?
C3A N1A C2A C1A 55.8(3) . . . 2_656 ?
C1A N1A C2A C1A -62.4(2) . . . 2_656 ?
C1A N1A C3A C3A 55.3(5) . . . 2_656 ?
C2A N1A C3A C3A -61.0(5) . . . 2_656 ?
N1A C3A C3A N1A 4.9(6) . . 2_656 2_656 ?
N1A C2A C1A N1A 4.2(3) . . 2_656 2_656 ?
